data_7109045
loop_
_publ_author_name
'Philip C. Andrews'
'Victoria L. Blair'
'Richard L. Ferrero'
'Peter C. Junk'
'Ish Kumar'

_publ_section_title
;
 Making Bispirin: synthesis, structure and activity against Helicobacter
 pylori of bismuth(III) acetylsalicylate
;
_journal_name_full Chem.Commun.
_journal_page_first 2870
_journal_paper_doi 10.1039/c3cc40645h
_journal_volume 49
_journal_year 2013
_chemical_formula_moiety 'C54 H42 Bi2 O24'
_chemical_formula_sum 'C54 H42 Bi2 O24'
_chemical_formula_weight 1492.84
_chemical_name_systematic
;
?
;
_space_group_IT_number 14
_symmetry_cell_setting monoclinic
_symmetry_space_group_name_Hall '-P 2ybc'
_symmetry_space_group_name_H-M 'P 1 21/c 1'
_atom_sites_solution_hydrogens geom
_atom_sites_solution_primary direct
_atom_sites_solution_secondary difmap
_audit_creation_method SHELXL-97
_cell_angle_alpha 90.00
_cell_angle_beta 109.82(3)
_cell_angle_gamma 90.00
_cell_formula_units_Z 2
_cell_length_a 12.631(3)
_cell_length_b 18.890(4)
_cell_length_c 11.552(2)
_cell_measurement_reflns_used 38098
_cell_measurement_temperature 173(2)
_cell_measurement_theta_max 29.61
_cell_measurement_theta_min 2.02
_cell_volume 2593.0(11)
_computing_cell_refinement 'XDS (Kabasch, 1993)'
_computing_data_collection 'Blue Ice (McPhillips, 2002)'
_computing_data_reduction 'XDS (Kabasch, 1993)'
_computing_molecular_graphics X-Seed
_computing_publication_material CIFTAB
_computing_structure_refinement 'SHELXL-97 (Sheldrick, 1997)'
_computing_structure_solution 'SHELXS-97 (Sheldrick, 1990)'
_diffrn_ambient_temperature 173(2)
_diffrn_measured_fraction_theta_full 0.956
_diffrn_measured_fraction_theta_max 0.950
_diffrn_measurement_device_type 'ADSC Quantum 315r CCD'
_diffrn_measurement_method '\f scan'
_diffrn_radiation_monochromator silicon
_diffrn_radiation_source 'MX2 beamline, Australian Synchrotron'
_diffrn_radiation_type synchrotron
_diffrn_radiation_wavelength 0.71073
_diffrn_reflns_av_R_equivalents 0.0421
_diffrn_reflns_av_sigmaI/netI 0.0233
_diffrn_reflns_limit_h_max 17
_diffrn_reflns_limit_h_min -17
_diffrn_reflns_limit_k_max 26
_diffrn_reflns_limit_k_min -26
_diffrn_reflns_limit_l_max 16
_diffrn_reflns_limit_l_min -16
_diffrn_reflns_number 48984
_diffrn_reflns_theta_full 25.00
_diffrn_reflns_theta_max 29.61
_diffrn_reflns_theta_min 2.02
_diffrn_standards_number 0-
_exptl_absorpt_coefficient_mu 6.867
_exptl_absorpt_correction_T_max 0.8205
_exptl_absorpt_correction_T_min 0.6450
_exptl_crystal_colour colourless
_exptl_crystal_density_diffrn 1.912
_exptl_crystal_density_method 'not measured'
_exptl_crystal_description block
_exptl_crystal_F_000 1448
_exptl_crystal_size_max 0.07
_exptl_crystal_size_mid 0.05
_exptl_crystal_size_min 0.03
_refine_diff_density_max 1.209
_refine_diff_density_min -1.921
_refine_diff_density_rms 0.114
_refine_ls_extinction_method none
_refine_ls_goodness_of_fit_ref 1.084
_refine_ls_hydrogen_treatment constr
_refine_ls_matrix_type full
_refine_ls_number_parameters 364
_refine_ls_number_reflns 6938
_refine_ls_number_restraints 0
_refine_ls_restrained_S_all 1.084
_refine_ls_R_factor_all 0.0303
_refine_ls_R_factor_gt 0.0283
_refine_ls_shift/su_max 0.003
_refine_ls_shift/su_mean 0.000
_refine_ls_structure_factor_coef Fsqd
_refine_ls_weighting_details 'calc w=1/[\s^2^(Fo^2^)+(0.0304P)^2^+5.4134P] where P=(Fo^2^+2Fc^2^)/3'
_refine_ls_weighting_scheme calc
_refine_ls_wR_factor_gt 0.0700
_refine_ls_wR_factor_ref 0.0712
_reflns_number_gt 6435
_reflns_number_total 6938
_reflns_threshold_expression >2sigma(I)
_cod_data_source_file c3cc40645h.txt
_cod_data_source_block vb59
_cod_original_cell_volume 2592.9(9)
_cod_original_sg_symbol_H-M P21/c
_cod_database_code 7109045

loop_
_symmetry_equiv_pos_as_xyz
'x, y, z'
'-x, y+1/2, -z+1/2'
'-x, -y, -z'
'x, -y-1/2, z-1/2'

loop_
_atom_site_label
_atom_site_type_symbol
_atom_site_fract_x
_atom_site_fract_y
_atom_site_fract_z
_atom_site_U_iso_or_equiv
_atom_site_adp_type
_atom_site_occupancy
_atom_site_symmetry_multiplicity
_atom_site_calc_flag
_atom_site_refinement_flags
Bi1 Bi 0.076677(8) 0.497979(5) 0.849895(9) 0.01876(5) Uani 1 1 d .
O1 O 0.12688(17) 0.62530(11) 0.85432(18) 0.0227(4) Uani 1 1 d .
O2 O 0.20180(17) 0.55496(10) 1.01250(19) 0.0221(4) Uani 1 1 d .
O3 O 0.30463(18) 0.62217(12) 1.23633(19) 0.0261(4) Uani 1 1 d .
O4 O 0.1167(2) 0.62339(14) 1.1981(2) 0.0350(5) Uani 1 1 d .
O5 O 0.17973(17) 0.40443(11) 0.94851(19) 0.0222(4) Uani 1 1 d .
O6 O 0.06420(17) 0.43124(10) 1.04818(19) 0.0227(4) Uani 1 1 d .
O7 O 0.36102(17) 0.32047(10) 1.07737(19) 0.0232(4) Uani 1 1 d .
O8 O 0.4066(2) 0.42093(13) 1.1880(2) 0.0354(5) Uani 1 1 d .
O9 O 0.2202(2) 0.50124(10) 0.7798(2) 0.0239(4) Uani 1 1 d .
O10 O 0.09116(16) 0.42696(11) 0.66842(19) 0.0222(4) Uani 1 1 d .
O11 O 0.14059(16) 0.34829(10) 0.49670(18) 0.0206(4) Uani 1 1 d .
O12 O 0.03962(18) 0.43555(11) 0.3776(2) 0.0265(4) Uani 1 1 d .
C1 C 0.1894(2) 0.61707(14) 0.9640(3) 0.0203(5) Uani 1 1 d .
C2 C 0.2496(2) 0.67930(14) 1.0350(3) 0.0206(5) Uani 1 1 d .
C3 C 0.2541(3) 0.74042(16) 0.9685(3) 0.0263(6) Uani 1 1 d .
H3 H 0.2165 0.7412 0.8820 0.032 Uiso 1 1 calc R
C4 C 0.3125(3) 0.79982(17) 1.0266(3) 0.0321(7) Uani 1 1 d .
H4 H 0.3160 0.8407 0.9801 0.039 Uiso 1 1 calc R
C5 C 0.3659(3) 0.79937(17) 1.1531(3) 0.0328(7) Uani 1 1 d .
H5 H 0.4062 0.8400 1.1932 0.039 Uiso 1 1 calc R
C6 C 0.3606(3) 0.73991(17) 1.2211(3) 0.0276(6) Uani 1 1 d .
H6 H 0.3970 0.7399 1.3078 0.033 Uiso 1 1 calc R
C7 C 0.3022(2) 0.68039(15) 1.1625(3) 0.0233(5) Uani 1 1 d .
C8 C 0.2065(3) 0.59576(18) 1.2428(3) 0.0293(6) Uani 1 1 d .
C9 C 0.2305(3) 0.5284(2) 1.3141(4) 0.0432(9) Uani 1 1 d .
H9A H 0.1674 0.5171 1.3420 0.065 Uiso 1 1 calc R
H9B H 0.2994 0.5338 1.3855 0.065 Uiso 1 1 calc R
H9C H 0.2407 0.4901 1.2616 0.065 Uiso 1 1 calc R
C10 C 0.1397(2) 0.39224(13) 1.0349(2) 0.0195(5) Uani 1 1 d .
C11 C 0.1833(2) 0.33063(14) 1.1187(3) 0.0203(5) Uani 1 1 d .
C12 C 0.1134(2) 0.30146(15) 1.1779(3) 0.0230(5) Uani 1 1 d .
H12 H 0.0417 0.3220 1.1656 0.028 Uiso 1 1 calc R
C13 C 0.1471(3) 0.24288(15) 1.2545(3) 0.0248(5) Uani 1 1 d .
H13 H 0.0977 0.2228 1.2918 0.030 Uiso 1 1 calc R
C14 C 0.2524(3) 0.21400(14) 1.2762(3) 0.0237(5) Uani 1 1 d .
H14 H 0.2760 0.1746 1.3300 0.028 Uiso 1 1 calc R
C15 C 0.3238(2) 0.24228(14) 1.2197(3) 0.0225(5) Uani 1 1 d .
H15 H 0.3967 0.2228 1.2357 0.027 Uiso 1 1 calc R
C16 C 0.2885(2) 0.29913(14) 1.1398(3) 0.0217(5) Uani 1 1 d .
C17 C 0.4119(3) 0.38461(16) 1.1055(3) 0.0269(6) Uani 1 1 d .
C18 C 0.4742(3) 0.4015(2) 1.0189(3) 0.0374(7) Uani 1 1 d .
H18A H 0.4248 0.4280 0.9484 0.056 Uiso 1 1 calc R
H18B H 0.4976 0.3573 0.9900 0.056 Uiso 1 1 calc R
H18C H 0.5408 0.4300 1.0618 0.056 Uiso 1 1 calc R
C19 C 0.1846(2) 0.45557(13) 0.6910(2) 0.0182(5) Uani 1 1 d .
C20 C 0.2629(2) 0.43901(14) 0.6230(2) 0.0186(5) Uani 1 1 d .
C21 C 0.3683(2) 0.47200(15) 0.6594(3) 0.0230(5) Uani 1 1 d .
H21 H 0.3859 0.5070 0.7221 0.028 Uiso 1 1 calc R
C22 C 0.4475(3) 0.45453(17) 0.6057(3) 0.0286(6) Uani 1 1 d .
H22 H 0.5191 0.4768 0.6324 0.034 Uiso 1 1 calc R
C23 C 0.4218(3) 0.40434(18) 0.5129(3) 0.0299(6) Uani 1 1 d .
H23 H 0.4761 0.3924 0.4759 0.036 Uiso 1 1 calc R
C24 C 0.3173(2) 0.37135(15) 0.4734(3) 0.0244(5) Uani 1 1 d .
H24 H 0.2996 0.3373 0.4090 0.029 Uiso 1 1 calc R
C25 C 0.2391(2) 0.38867(14) 0.5288(2) 0.0192(5) Uani 1 1 d .
C26 C 0.0428(2) 0.37937(15) 0.4279(3) 0.0227(5) Uani 1 1 d .
C27 C -0.0550(3) 0.33435(19) 0.4256(3) 0.0330(7) Uani 1 1 d .
H27A H -0.0604 0.3326 0.5082 0.049 Uiso 1 1 calc R
H27B H -0.0444 0.2864 0.3992 0.049 Uiso 1 1 calc R
H27C H -0.1243 0.3546 0.3680 0.049 Uiso 1 1 calc R

loop_
_atom_site_aniso_label
_atom_site_aniso_U_11
_atom_site_aniso_U_22
_atom_site_aniso_U_33
_atom_site_aniso_U_23
_atom_site_aniso_U_13
_atom_site_aniso_U_12
Bi1 0.01979(6) 0.02168(6) 0.01698(7) 0.00013(3) 0.00908(5) 0.00210(3)
O1 0.0240(10) 0.0271(9) 0.0174(9) -0.0003(7) 0.0077(8) -0.0008(7)
O2 0.0243(9) 0.0227(9) 0.0209(10) 0.0002(7) 0.0097(8) 0.0008(7)
O3 0.0233(10) 0.0326(11) 0.0223(10) 0.0036(8) 0.0075(8) -0.0054(8)
O4 0.0284(12) 0.0508(14) 0.0293(12) 0.0016(10) 0.0145(10) -0.0027(10)
O5 0.0268(10) 0.0245(9) 0.0193(10) 0.0024(7) 0.0130(8) 0.0067(7)
O6 0.0254(10) 0.0243(9) 0.0223(10) 0.0008(7) 0.0133(8) 0.0050(7)
O7 0.0237(9) 0.0246(9) 0.0245(10) 0.0011(7) 0.0123(8) 0.0004(7)
O8 0.0388(13) 0.0324(12) 0.0338(13) -0.0077(10) 0.0105(11) -0.0087(10)
O9 0.0246(11) 0.0282(11) 0.0232(12) -0.0052(7) 0.0137(10) -0.0024(7)
O10 0.0199(9) 0.0284(10) 0.0210(10) -0.0026(7) 0.0107(8) -0.0015(7)
O11 0.0213(9) 0.0222(9) 0.0203(9) -0.0009(7) 0.0096(8) -0.0022(7)
O12 0.0243(10) 0.0313(10) 0.0228(10) 0.0055(8) 0.0064(9) -0.0009(8)
C1 0.0202(12) 0.0232(12) 0.0203(13) -0.0022(9) 0.0106(11) -0.0004(9)
C2 0.0178(11) 0.0255(12) 0.0217(13) -0.0013(10) 0.0107(11) -0.0018(9)
C3 0.0251(13) 0.0303(14) 0.0258(15) 0.0020(11) 0.0115(12) -0.0034(11)
C4 0.0328(16) 0.0303(15) 0.0328(17) 0.0039(12) 0.0105(14) -0.0067(12)
C5 0.0327(16) 0.0312(15) 0.0341(17) -0.0041(12) 0.0109(14) -0.0108(12)
C6 0.0230(13) 0.0364(15) 0.0235(15) -0.0020(11) 0.0079(12) -0.0058(11)
C7 0.0212(12) 0.0271(13) 0.0228(14) 0.0029(10) 0.0092(11) -0.0018(10)
C8 0.0289(15) 0.0406(16) 0.0193(14) -0.0008(11) 0.0093(12) -0.0109(12)
C9 0.044(2) 0.046(2) 0.0319(19) 0.0117(15) 0.0035(16) -0.0197(16)
C10 0.0230(12) 0.0195(11) 0.0178(12) -0.0017(9) 0.0093(11) -0.0003(9)
C11 0.0247(13) 0.0194(11) 0.0197(12) -0.0005(9) 0.0112(11) 0.0017(9)
C12 0.0254(13) 0.0245(12) 0.0228(13) -0.0015(10) 0.0128(12) 0.0021(10)
C13 0.0313(14) 0.0235(12) 0.0232(14) -0.0012(10) 0.0142(12) -0.0005(10)
C14 0.0313(14) 0.0202(11) 0.0202(13) 0.0009(9) 0.0097(12) 0.0004(10)
C15 0.0239(13) 0.0224(12) 0.0220(13) -0.0001(10) 0.0087(11) 0.0019(10)
C16 0.0258(13) 0.0209(12) 0.0201(13) -0.0027(9) 0.0101(11) -0.0014(10)
C17 0.0225(13) 0.0285(14) 0.0261(15) 0.0036(11) 0.0036(12) -0.0013(10)
C18 0.0353(17) 0.0425(18) 0.0363(18) 0.0033(14) 0.0147(16) -0.0112(14)
C19 0.0203(12) 0.0216(11) 0.0161(12) 0.0008(9) 0.0105(10) 0.0024(9)
C20 0.0196(12) 0.0220(11) 0.0172(12) 0.0015(9) 0.0102(10) 0.0013(9)
C21 0.0228(13) 0.0274(13) 0.0211(13) -0.0033(10) 0.0101(11) -0.0030(10)
C22 0.0218(13) 0.0386(16) 0.0286(15) -0.0037(12) 0.0129(12) -0.0045(11)
C23 0.0254(14) 0.0398(16) 0.0316(16) -0.0021(12) 0.0189(13) 0.0026(12)
C24 0.0268(14) 0.0276(13) 0.0240(14) -0.0019(10) 0.0151(12) 0.0030(10)
C25 0.0199(12) 0.0211(11) 0.0191(12) 0.0014(9) 0.0098(10) 0.0008(9)
C26 0.0219(12) 0.0299(13) 0.0177(12) -0.0011(10) 0.0085(11) -0.0025(10)
C27 0.0240(14) 0.0463(18) 0.0281(16) 0.0033(13) 0.0081(13) -0.0100(13)

loop_
_atom_type_symbol
_atom_type_description
_atom_type_scat_dispersion_real
_atom_type_scat_dispersion_imag
_atom_type_scat_source
C C 0.0033 0.0016 'International Tables Vol C Tables 4.2.6.8 and 6.1.1.4'
H H 0.0000 0.0000 'International Tables Vol C Tables 4.2.6.8 and 6.1.1.4'
O O 0.0106 0.0060 'International Tables Vol C Tables 4.2.6.8 and 6.1.1.4'
Bi Bi -4.028 10.608 'International Tables Vol C Tables 4.2.6.8 and 6.1.1.4'

loop_
_geom_angle_atom_site_label_1
_geom_angle_atom_site_label_2
_geom_angle_atom_site_label_3
_geom_angle
_geom_angle_site_symmetry_1
_geom_angle_site_symmetry_3
O9 Bi1 O5 78.70(8) . .
O9 Bi1 O2 82.17(8) . .
O5 Bi1 O2 80.43(8) . .
O9 Bi1 O1 75.32(7) . .
O5 Bi1 O1 130.34(7) . .
O2 Bi1 O1 54.79(7) . .
O9 Bi1 O10 54.52(7) . .
O5 Bi1 O10 79.23(7) . .
O2 Bi1 O10 134.86(7) . .
O1 Bi1 O10 115.97(6) . .
O9 Bi1 O6 128.28(8) . .
O5 Bi1 O6 52.33(6) . .
O2 Bi1 O6 75.00(7) . .
O1 Bi1 O6 121.97(6) . .
O10 Bi1 O6 119.99(7) . .
O9 Bi1 C1 78.36(8) . .
O5 Bi1 C1 106.38(9) . .
O2 Bi1 C1 27.67(8) . .
O1 Bi1 C1 27.16(8) . .
O10 Bi1 C1 130.97(7) . .
O6 Bi1 C1 98.45(8) . .
O9 Bi1 O6 149.02(6) . 3_567
O5 Bi1 O6 120.23(6) . 3_567
O2 Bi1 O6 77.78(7) . 3_567
O1 Bi1 O6 73.84(6) . 3_567
O10 Bi1 O6 146.62(7) . 3_567
O6 Bi1 O6 68.37(7) . 3_567
C1 Bi1 O6 72.89(7) . 3_567
O9 Bi1 O12 83.10(8) . 3_566
O5 Bi1 O12 147.45(7) . 3_566
O2 Bi1 O12 123.58(7) . 3_566
O1 Bi1 O12 68.79(7) . 3_566
O10 Bi1 O12 68.23(7) . 3_566
O6 Bi1 O12 147.54(6) . 3_566
C1 Bi1 O12 95.95(8) . 3_566
O6 Bi1 O12 88.56(6) 3_567 3_566
O9 Bi1 O12 137.35(7) . 3_567
O5 Bi1 O12 82.96(5) . 3_567
O2 Bi1 O12 56.85(5) . 3_567
O1 Bi1 O12 88.44(5) . 3_567
O10 Bi1 O12 155.47(5) . 3_567
O6 Bi1 O12 36.03(4) . 3_567
C1 Bi1 O12 70.43(6) . 3_567
O6 Bi1 O12 39.08(5) 3_567 3_567
O12 Bi1 O12 127.56(5) 3_566 3_567
C1 O1 Bi1 88.27(16) . .
C1 O2 Bi1 97.15(17) . .
C8 O3 C7 119.6(2) . .
C10 O5 Bi1 102.77(16) . .
C10 O6 Bi1 84.49(15) . .
C17 O7 C16 118.2(2) . .
C19 O9 Bi1 99.37(16) . .
C19 O10 Bi1 85.78(15) . .
C26 O11 C25 118.1(2) . .
O1 C1 O2 119.6(3) . .
O1 C1 C2 119.2(2) . .
O2 C1 C2 121.2(3) . .
O1 C1 Bi1 64.58(15) . .
O2 C1 Bi1 55.18(14) . .
C2 C1 Bi1 175.45(19) . .
C7 C2 C3 118.3(3) . .
C7 C2 C1 124.4(2) . .
C3 C2 C1 117.3(3) . .
C4 C3 C2 121.1(3) . .
C3 C4 C5 119.7(3) . .
C6 C5 C4 120.2(3) . .
C5 C6 C7 120.0(3) . .
O3 C7 C6 116.4(3) . .
O3 C7 C2 122.8(3) . .
C6 C7 C2 120.7(3) . .
O4 C8 O3 124.4(3) . .
O4 C8 C9 126.7(3) . .
O3 C8 C9 109.0(3) . .
O6 C10 O5 120.4(2) . .
O6 C10 C11 120.4(2) . .
O5 C10 C11 119.2(2) . .
C16 C11 C12 117.8(2) . .
C16 C11 C10 124.3(2) . .
C12 C11 C10 117.9(2) . .
C13 C12 C11 121.0(3) . .
C14 C13 C12 120.0(3) . .
C13 C14 C15 120.2(3) . .
C14 C15 C16 119.9(3) . .
C15 C16 C11 121.1(3) . .
C15 C16 O7 116.5(2) . .
C11 C16 O7 122.3(2) . .
O8 C17 O7 123.5(3) . .
O8 C17 C18 126.4(3) . .
O7 C17 C18 110.0(3) . .
O10 C19 O9 120.3(2) . .
O10 C19 C20 123.5(2) . .
O9 C19 C20 116.2(2) . .
C25 C20 C21 117.9(2) . .
C25 C20 C19 123.2(2) . .
C21 C20 C19 118.9(2) . .
C22 C21 C20 121.2(3) . .
C21 C22 C23 119.7(3) . .
C22 C23 C24 120.6(3) . .
C25 C24 C23 119.2(3) . .
C24 C25 C20 121.4(3) . .
C24 C25 O11 117.2(2) . .
C20 C25 O11 120.9(2) . .
O12 C26 O11 122.7(3) . .
O12 C26 C27 127.0(3) . .
O11 C26 C27 110.3(3) . .

loop_
_geom_bond_atom_site_label_1
_geom_bond_atom_site_label_2
_geom_bond_distance
_geom_bond_site_symmetry_2
Bi1 O9 2.223(2) .
Bi1 O5 2.260(2) .
Bi1 O2 2.274(2) .
Bi1 O1 2.483(2) .
Bi1 O10 2.547(2) .
Bi1 O6 2.666(2) .
Bi1 C1 2.748(3) .
Bi1 O6 2.7860(19) 3_567
Bi1 O12 2.833(2) 3_566
Bi1 O12 9.605(3) 3_567
O1 C1 1.255(4) .
O2 C1 1.286(3) .
O3 C8 1.361(4) .
O3 C7 1.386(3) .
O4 C8 1.195(4) .
O5 C10 1.283(3) .
O6 C10 1.255(3) .
O7 C17 1.358(4) .
O7 C16 1.403(3) .
O8 C17 1.195(4) .
O9 C19 1.298(3) .
O10 C19 1.243(3) .
O11 C26 1.355(3) .
O11 C25 1.399(3) .
O12 C26 1.204(3) .
C1 C2 1.486(4) .
C2 C7 1.396(4) .
C2 C3 1.399(4) .
C3 C4 1.385(4) .
C4 C5 1.386(5) .
C5 C6 1.385(5) .
C6 C7 1.389(4) .
C8 C9 1.489(5) .
C10 C11 1.494(4) .
C11 C16 1.400(4) .
C11 C12 1.401(4) .
C12 C13 1.390(4) .
C13 C14 1.379(4) .
C14 C15 1.387(4) .
C15 C16 1.387(4) .
C17 C18 1.501(5) .
C19 C20 1.490(3) .
C20 C25 1.399(4) .
C20 C21 1.400(4) .
C21 C22 1.383(4) .
C22 C23 1.385(4) .
C23 C24 1.389(4) .
C24 C25 1.386(3) .
C26 C27 1.492(4) .
